data_1007100
loop_
_publ_author_name
'Masse, R'
'Averbuch-Pouchot, M T'
'Durif, A'
'Guitel, J C'

_publ_section_title
;
Chemical Preparation and Crystal Structure of Silver Pyrovanadate,
Ag~4~ V~2~ O~7~
;
_journal_coden_ASTM ACSCEE
_journal_name_full 'Acta Crystallographica C (39,1983-)'
_journal_page_first 1608
_journal_page_last 1610
_journal_volume 39
_journal_year 1983
_chemical_formula_structural 'Ag4 V2 O7'
_chemical_formula_sum 'Ag4 O7 V2'
_chemical_name_systematic 'Silver divanadate'
_space_group_IT_number 61
_symmetry_cell_setting orthorhombic
_symmetry_Int_Tables_number 61
_symmetry_space_group_name_Hall '-P 2ac 2ab'
_symmetry_space_group_name_H-M 'P b c a'
_cell_angle_alpha 90
_cell_angle_beta 90
_cell_angle_gamma 90
_cell_formula_units_Z 16
_cell_length_a 18.820(4)
_cell_length_b 10.89(3)
_cell_length_c 13.925(3)
_cell_volume 2853.9
_refine_ls_R_factor_all 0.048
_cod_database_code 1007100

loop_
_symmetry_equiv_pos_as_xyz
x,y,z
1/2+x,1/2-y,-z
-x,1/2+y,1/2-z
1/2-x,-y,1/2+z
-x,-y,-z
1/2-x,1/2+y,z
x,1/2-y,1/2+z
1/2+x,y,1/2-z

loop_
_atom_site_label
_atom_site_type_symbol
_atom_site_symmetry_multiplicity
_atom_site_Wyckoff_symbol
_atom_site_fract_x
_atom_site_fract_y
_atom_site_fract_z
_atom_site_occupancy
_atom_site_attached_hydrogens
_atom_site_calc_flag
Ag1 Ag1+ 8 c 0.91764(8) 0.0091(1) 0.8854(1) 1. 0 d
Ag2 Ag1+ 8 c 0.91647(8) 0.0018(1) 0.1235(1) 1. 0 d
Ag3 Ag1+ 8 c 0.17329(8) 0.2228(1) 0.8989(1) 1. 0 d
Ag4 Ag1+ 8 c 0.17061(7) 0.7515(1) 0.1221(7) 1. 0 d
Ag5 Ag1+ 8 c 0.83549(8) 0.2493(2) 0.6295(1) 1. 0 d
Ag6 Ag1+ 8 c 0.33895(8) 0.7488(2) 0.6576(1) 1. 0 d
Ag7 Ag1+ 8 c 0.08983(8) 0.4991(1) 0.1409(1) 1. 0 d
Ag8 Ag1+ 8 c 0.08592(8) 0.5090(1) 0.8697(1) 1. 0 d
V1 V5+ 8 c 0.2570(1) 0.9858(2) 0.7507(2) 1. 0 d
V2 V5+ 8 c 0.2579(2) -0.0174(2) 0.0166(2) 1. 0 d
V3 V5+ 8 c -0.0012(2) 0.7554(2) 0.7291(2) 1. 0 d
V4 V5+ 8 c 0.4981(2) 0.2549(3) 0.4968(2) 1. 0 d
O1 O2- 8 c 0.2105(6) 0.468(1) 0.6220(9) 1. 0 d
O2 O2- 8 c 0.3240(7) 0.415(1) 0.7400(8) 1. 0 d
O3 O2- 8 c 0.1786(7) 0.095(1) 0.3055(9) 1. 0 d
O4 O2- 8 c 0.2584(7) 0.356(1) 0.2619(9) 1. 0 d
O5 O2- 8 c 0.1653(7) 0.565(1) 0.0067(9) 1. 0 d
O6 O2- 8 c 0.2729(7) 0.828(1) 0.0289(9) 1. 0 d
O7 O2- 8 c 0.4175(6) 0.321(1) -0.0078(9) 1. 0 d
O8 O2- 8 c 0.0003(7) 0.168(1) 0.3886(8) 1. 0 d
O9 O2- 8 c 0.0749(7) 0.832(1) 0.2320(8) 1. 0 d
O10 O2- 8 c -0.0009(9) 0.873(1) 0.8074(9) 1. 0 d
O11 O2- 8 c 0.4217(7) 0.672(1) 0.7667(8) 1. 0 d
O12 O2- 8 c 0.4306(7) 0.841(1) 0.5031(10) 1. 0 d
O13 O2- 8 c 0.0049(8) 0.368(1) 0.0846(10) 1. 0 d
O14 O2- 8 c 0.2911(8) 0.990(1) 0.4182(10) 1. 0 d

loop_
_atom_type_symbol
_atom_type_oxidation_number
Ag1+ 1.000
V5+ 5.000
O2- -2.000
